data_7212839
loop_
_publ_author_name
'Najar, Adel M.'
'Tidmarsh, Ian S.'
'Ward, Michael D.'

_publ_section_title
;
 Lead(ii) complexes of bis- and tris-bidentate compartmental ligands based
 on pyridyl-pyrazole and pyridyl-triazole fragments: coordination networks
 and a discrete dimeric box
;
_journal_issue 11
_journal_name_full CrystEngComm
_journal_page_first 3642
_journal_paper_doi 10.1039/c0ce00176g
_journal_volume 12
_journal_year 2010
_chemical_formula_sum 'C35 H36 Cl2 N13 O9.5 Pb'
_chemical_formula_weight 1068.86
_chemical_name_systematic
;
?
;
_space_group_IT_number 14
_symmetry_cell_setting monoclinic
_symmetry_space_group_name_Hall '-P 2yn'
_symmetry_space_group_name_H-M 'P 1 21/n 1'
_atom_sites_solution_hydrogens geom
_atom_sites_solution_primary direct
_atom_sites_solution_secondary difmap
_audit_creation_method SHELXL-97
_cell_angle_alpha 90.00
_cell_angle_beta 103.555(3)
_cell_angle_gamma 90.00
_cell_formula_units_Z 4
_cell_length_a 12.4736(5)
_cell_length_b 22.5686(11)
_cell_length_c 15.6899(6)
_cell_measurement_reflns_used 3046
_cell_measurement_temperature 100(2)
_cell_measurement_theta_max 19.12
_cell_measurement_theta_min 2.94
_cell_volume 4293.9(3)
_computing_cell_refinement 'Bruker SAINT'
_computing_data_collection 'Bruker APEX2'
_computing_data_reduction 'Bruker SAINT'
_computing_molecular_graphics 'Bruker SHELXTL'
_computing_publication_material 'Bruker SHELXTL'
_computing_structure_refinement 'SHELXL-97 (Sheldrick, 2008)'
_computing_structure_solution 'SHELXS-97 (Sheldrick, 2008)'
_diffrn_ambient_temperature 100(2)
_diffrn_measured_fraction_theta_full 0.991
_diffrn_measured_fraction_theta_max 0.991
_diffrn_measurement_device_type 'Bruker APEX-II CCD'
_diffrn_measurement_method '\f and \w scans'
_diffrn_radiation_monochromator graphite
_diffrn_radiation_source 'fine-focus sealed tube'
_diffrn_radiation_type MoK\a
_diffrn_radiation_wavelength 0.71073
_diffrn_reflns_av_R_equivalents 0.0974
_diffrn_reflns_av_sigmaI/netI 0.0931
_diffrn_reflns_limit_h_max 14
_diffrn_reflns_limit_h_min -14
_diffrn_reflns_limit_k_max 26
_diffrn_reflns_limit_k_min -17
_diffrn_reflns_limit_l_max 18
_diffrn_reflns_limit_l_min -18
_diffrn_reflns_number 28195
_diffrn_reflns_theta_full 25.03
_diffrn_reflns_theta_max 25.03
_diffrn_reflns_theta_min 2.25
_exptl_absorpt_coefficient_mu 4.122
_exptl_absorpt_correction_T_max 0.6833
_exptl_absorpt_correction_T_min 0.4928
_exptl_absorpt_correction_type multi-scan
_exptl_absorpt_process_details SADABS
_exptl_crystal_colour Colourless
_exptl_crystal_density_diffrn 1.653
_exptl_crystal_density_method 'not measured'
_exptl_crystal_description Plate
_exptl_crystal_F_000 2116
_exptl_crystal_size_max 0.20
_exptl_crystal_size_mid 0.15
_exptl_crystal_size_min 0.10
_refine_diff_density_max 1.647
_refine_diff_density_min -1.670
_refine_diff_density_rms 0.154
_refine_ls_extinction_method none
_refine_ls_goodness_of_fit_ref 1.013
_refine_ls_hydrogen_treatment mixed
_refine_ls_matrix_type full
_refine_ls_number_parameters 562
_refine_ls_number_reflns 7509
_refine_ls_number_restraints 190
_refine_ls_restrained_S_all 1.008
_refine_ls_R_factor_all 0.1169
_refine_ls_R_factor_gt 0.0610
_refine_ls_shift/su_max 0.017
_refine_ls_shift/su_mean 0.001
_refine_ls_structure_factor_coef Fsqd
_refine_ls_weighting_details 'calc w=1/[\s^2^(Fo^2^)+(0.0987P)^2^+10.0825P] where P=(Fo^2^+2Fc^2^)/3'
_refine_ls_weighting_scheme calc
_refine_ls_wR_factor_gt 0.1567
_refine_ls_wR_factor_ref 0.1861
_reflns_number_gt 4511
_reflns_number_total 7509
_reflns_threshold_expression >2sigma(I)
_cod_data_source_file c0ce00176g.txt
_cod_data_source_block imw1426_0m
_cod_depositor_comments
;
The following automatic conversions were performed:

'_symmetry_cell_setting' value 'Monoclinic' changed to 'monoclinic'
according to /home/saulius/struct/CIF-dictionaries/cif_core.dic
dictionary named 'cif_core.dic' version 2.4.2 from
2011-04-26.

'_exptl_absorpt_correction_type' value 'Multi-scan'
changed to 'multi-scan' according to
/home/saulius/struct/CIF-dictionaries/cif_core.dic dictionary named
'cif_core.dic' version 2.4.2 from 2011-04-26.

Automatic conversion script
Id: cif_fix_values 1891 2012-01-12 08:04:46Z andrius 
;
_cod_original_sg_symbol_H-M P2(1)/n
_cod_original_formula_sum 'C35 H36 Cl2 N13 O9.50 Pb'
_cod_database_code 7212839

loop_
_symmetry_equiv_pos_as_xyz
'x, y, z'
'-x+1/2, y+1/2, -z+1/2'
'-x, -y, -z'
'x-1/2, -y-1/2, z-1/2'

loop_
_atom_site_label
_atom_site_type_symbol
_atom_site_fract_x
_atom_site_fract_y
_atom_site_fract_z
_atom_site_U_iso_or_equiv
_atom_site_adp_type
_atom_site_occupancy
_atom_site_symmetry_multiplicity
_atom_site_calc_flag
_atom_site_refinement_flags
_atom_site_disorder_assembly
_atom_site_disorder_group
Pb1 Pb 0.36696(4) 0.950822(19) 0.20895(3) 0.04405(18) Uani 1 1 d . . .
N111 N 0.3281(9) 0.9492(5) 0.3689(6) 0.055(3) Uani 1 1 d . . .
C112 C 0.4094(12) 0.9363(5) 0.4418(8) 0.053(3) Uani 1 1 d . . .
C113 C 0.3864(13) 0.9295(6) 0.5252(8) 0.061(4) Uani 1 1 d . . .
H113 H 0.4432 0.9200 0.5751 0.073 Uiso 1 1 calc R . .
C114 C 0.2799(15) 0.9370(6) 0.5321(9) 0.070(4) Uani 1 1 d . . .
H114 H 0.2622 0.9313 0.5872 0.084 Uiso 1 1 calc R A .
C115 C 0.1983(13) 0.9528(6) 0.4605(9) 0.068(4) Uani 1 1 d . . .
H115 H 0.1253 0.9607 0.4657 0.081 Uiso 1 1 calc R . .
C116 C 0.2265(13) 0.9567(6) 0.3798(9) 0.066(4) Uani 1 1 d . . .
H116 H 0.1695 0.9653 0.3295 0.079 Uiso 1 1 calc R A .
N121 N 0.6907(9) 0.9113(5) 0.4335(6) 0.057(3) Uani 1 1 d . . .
N122 N 0.6439(9) 0.9273(5) 0.3498(6) 0.055(3) Uani 1 1 d . . .
N123 N 0.5396(9) 0.9371(4) 0.3471(6) 0.051(3) Uani 1 1 d . A .
C124 C 0.5201(11) 0.9284(6) 0.4269(7) 0.051(3) Uani 1 1 d . A .
C125 C 0.6168(12) 0.9126(6) 0.4839(8) 0.058(3) Uani 1 1 d . . .
H125 H 0.6289 0.9045 0.5448 0.070 Uiso 1 1 calc R A .
C126 C 0.8120(11) 0.8972(7) 0.4546(8) 0.066(4) Uani 1 1 d . . .
H12A H 0.8544 0.9328 0.4458 0.080 Uiso 1 1 calc R A .
H12B H 0.8365 0.8848 0.5167 0.080 Uiso 1 1 calc R . .
N131 N 0.5482(9) 0.9607(4) 0.1378(7) 0.055(3) Uani 1 1 d . . .
C132 C 0.5524(10) 0.9357(5) 0.0628(7) 0.047(3) Uani 1 1 d . . .
C133 C 0.6399(12) 0.9449(7) 0.0227(9) 0.068(4) Uani 1 1 d . . .
H133 H 0.6408 0.9273 -0.0320 0.081 Uiso 1 1 calc R . .
C134 C 0.7258(14) 0.9813(9) 0.0667(13) 0.093(6) Uani 1 1 d . . .
H134 H 0.7871 0.9887 0.0419 0.111 Uiso 1 1 calc R A .
C135 C 0.7220(13) 1.0058(7) 0.1442(11) 0.081(5) Uani 1 1 d . . .
H135 H 0.7803 1.0303 0.1750 0.098 Uiso 1 1 calc R . .
C136 C 0.6318(13) 0.9947(7) 0.1777(9) 0.073(4) Uani 1 1 d . . .
H136 H 0.6290 1.0122 0.2322 0.087 Uiso 1 1 calc R A .
N141 N 0.3357(9) 0.8481(4) -0.0716(6) 0.051(2) Uani 1 1 d . . .
N142 N 0.2910(9) 0.8652(5) -0.0049(7) 0.057(3) Uani 1 1 d . . .
N143 N 0.3635(8) 0.8973(4) 0.0490(6) 0.046(2) Uani 1 1 d . A .
C144 C 0.4576(10) 0.9006(5) 0.0186(6) 0.043(3) Uani 1 1 d . A .
C145 C 0.4371(11) 0.8690(5) -0.0603(7) 0.052(3) Uani 1 1 d . . .
H145 H 0.4859 0.8638 -0.0980 0.062 Uiso 1 1 calc R A .
C146 C 0.2726(12) 0.8153(6) -0.1450(8) 0.070(4) Uani 1 1 d . . .
H14A H 0.2745 0.8367 -0.1997 0.084 Uiso 1 1 calc R A .
H14B H 0.1949 0.8137 -0.1404 0.084 Uiso 1 1 calc R . .
N151 N 0.4050(8) 0.8377(4) 0.2242(6) 0.047(2) Uani 1 1 d . . .
C152 C 0.3190(11) 0.8007(6) 0.2094(8) 0.055(3) Uani 1 1 d . . .
C153 C 0.3348(12) 0.7409(6) 0.1949(10) 0.074(4) Uani 1 1 d . . .
H153 H 0.2734 0.7147 0.1830 0.089 Uiso 1 1 calc R . .
C154 C 0.4402(18) 0.7191(9) 0.1979(15) 0.118(7) Uani 1 1 d . . .
H154 H 0.4527 0.6782 0.1897 0.142 Uiso 1 1 calc R A .
C155 C 0.5261(13) 0.7597(7) 0.2131(10) 0.077(4) Uani 1 1 d . . .
H155 H 0.5991 0.7470 0.2144 0.093 Uiso 1 1 calc R . .
C156 C 0.5057(11) 0.8175(6) 0.2262(7) 0.056(3) Uani 1 1 d . . .
H156 H 0.5656 0.8446 0.2373 0.067 Uiso 1 1 calc R A .
N161 N 0.0371(9) 0.8417(5) 0.1905(7) 0.056(3) Uani 1 1 d . . .
N162 N 0.0861(9) 0.8932(5) 0.1885(7) 0.062(3) Uani 1 1 d . . .
N163 N 0.1917(8) 0.8817(4) 0.1965(7) 0.050(2) Uani 1 1 d . A .
C164 C 0.2098(10) 0.8237(5) 0.2023(8) 0.050(3) Uani 1 1 d . A .
C165 C 0.1081(12) 0.7983(6) 0.1975(9) 0.064(4) Uani 1 1 d . . .
H165 H 0.0925 0.7571 0.1991 0.077 Uiso 1 1 calc R A .
C166 C -0.0834(11) 0.8395(8) 0.1790(9) 0.072(4) Uani 1 1 d . . .
H16A H -0.1147 0.8108 0.1320 0.086 Uiso 1 1 calc R A .
H16B H -0.1148 0.8789 0.1600 0.086 Uiso 1 1 calc R . .
C171 C 0.8328(10) 0.8483(6) 0.3959(7) 0.049(3) Uani 1 1 d . . .
C172 C 0.8041(10) 0.7893(6) 0.4072(8) 0.052(3) Uani 1 1 d . . .
H172 H 0.7776 0.7788 0.4572 0.062 Uiso 1 1 calc R A .
C173 C 0.8135(10) 0.7473(6) 0.3487(8) 0.057(3) Uani 1 1 d . . .
C174 C 0.8519(10) 0.7625(6) 0.2750(8) 0.054(3) Uani 1 1 d . . .
H174 H 0.8576 0.7330 0.2330 0.064 Uiso 1 1 calc R A .
C175 C 0.8825(9) 0.8215(6) 0.2626(7) 0.050(3) Uani 1 1 d . . .
C176 C 0.8715(9) 0.8640(5) 0.3242(8) 0.049(3) Uani 1 1 d . . .
H176 H 0.8909 0.9040 0.3165 0.059 Uiso 1 1 calc R A .
Cl1X Cl 0.4331(5) 1.1259(3) 0.2616(4) 0.0686(12) Uiso 0.50 1 d PDU A 1
O12X O 0.3777(10) 1.1489(6) 0.3254(7) 0.0733(18) Uiso 0.50 1 d PDU A 1
O13X O 0.4221(12) 1.0625(3) 0.2575(9) 0.0703(14) Uiso 0.50 1 d PDU A 1
O14X O 0.3848(11) 1.1510(6) 0.1770(5) 0.074(2) Uiso 0.50 1 d PDU A 1
O15X O 0.5482(6) 1.1414(6) 0.2868(9) 0.079(2) Uiso 0.50 1 d PDU A 1
Cl1Y Cl 0.3910(5) 1.1187(3) 0.2534(4) 0.0663(12) Uiso 0.50 1 d PDU B 2
O12Y O 0.4561(10) 1.1596(5) 0.3150(7) 0.0742(19) Uiso 0.50 1 d PDU B 2
O13Y O 0.4628(10) 1.0757(5) 0.2273(8) 0.070(2) Uiso 0.50 1 d PDU B 2
O14Y O 0.3319(10) 1.1506(6) 0.1774(6) 0.076(2) Uiso 0.50 1 d PDU B 2
O15Y O 0.3140(9) 1.0888(6) 0.2940(8) 0.075(2) Uiso 0.50 1 d PDU B 2
Cl2X Cl 0.5528(5) 0.5709(3) 0.1454(4) 0.0687(13) Uiso 0.50 1 d PDU C 1
O22X O 0.4505(8) 0.5697(7) 0.1729(9) 0.072(2) Uiso 0.50 1 d PDU C 1
O23X O 0.6337(11) 0.6038(6) 0.2082(7) 0.077(2) Uiso 0.50 1 d PDU C 1
O24X O 0.5914(12) 0.5113(4) 0.1397(9) 0.071(2) Uiso 0.50 1 d PDU C 1
O25X O 0.5356(11) 0.5990(6) 0.0609(5) 0.074(2) Uiso 0.50 1 d PDU C 1
Cl2Y Cl 0.5289(5) 0.5539(3) 0.1708(4) 0.0684(13) Uiso 0.50 1 d PDU D 2
O22Y O 0.5383(11) 0.5047(4) 0.2307(7) 0.074(3) Uiso 0.50 1 d PDU D 2
O23Y O 0.6129(11) 0.5969(5) 0.2054(8) 0.074(2) Uiso 0.50 1 d PDU D 2
O24Y O 0.4217(8) 0.5807(6) 0.1599(9) 0.071(2) Uiso 0.50 1 d PDU D 2
O25Y O 0.5423(12) 0.5329(6) 0.0872(5) 0.0731(19) Uiso 0.50 1 d PDU D 2
O11S O 0.1989(12) 1.0095(7) 0.1166(11) 0.157(3) Uani 1 1 d DU A .
N12S N 0.0666(12) 1.0798(7) 0.0915(10) 0.157(3) Uani 1 1 d DU A .
C13S C 0.1250(16) 1.0377(9) 0.1360(11) 0.157(3) Uani 1 1 d DU . .
H13S H 0.1081 1.0278 0.1902 0.189 Uiso 1 1 calc R A .
C14S C 0.1008(17) 1.1099(10) 0.0185(14) 0.158(3) Uani 1 1 d DU . .
H14C H 0.1664 1.0903 0.0076 0.236 Uiso 1 1 calc R A .
H14D H 0.1178 1.1515 0.0339 0.236 Uiso 1 1 calc R . .
H14E H 0.0408 1.1078 -0.0344 0.236 Uiso 1 1 calc R . .
C15S C -0.0265(16) 1.1024(10) 0.1218(15) 0.158(3) Uani 1 1 d DU . .
H15A H -0.0950 1.0914 0.0800 0.236 Uiso 1 1 calc R A .
H15B H -0.0214 1.1457 0.1264 0.236 Uiso 1 1 calc R . .
H15C H -0.0260 1.0855 0.1794 0.236 Uiso 1 1 calc R . .
O21S O 0.3164(11) 0.7586(8) 0.5032(10) 0.072(3) Uani 0.50 1 d PDU . .
C22S C 0.3677(17) 0.7726(12) 0.4332(10) 0.072(3) Uani 0.50 1 d PDU . .
H22A H 0.3474 0.8129 0.4102 0.087 Uiso 0.50 1 calc PR . .
H22B H 0.3468 0.7436 0.3847 0.087 Uiso 0.50 1 calc PR . .
C23S C 0.4915(17) 0.7686(12) 0.4772(16) 0.072(3) Uani 0.50 1 d PDU . .
H23A H 0.5071 0.7915 0.5317 0.109 Uiso 0.50 1 calc PR . .
H23B H 0.5343 0.7847 0.4375 0.109 Uiso 0.50 1 calc PR . .
H23C H 0.5119 0.7271 0.4902 0.109 Uiso 0.50 1 calc PR . .
C24S C 0.2037(13) 0.7705(11) 0.4617(12) 0.073(3) Uani 0.50 1 d PDU . .
H24A H 0.1781 0.7453 0.4092 0.087 Uiso 0.50 1 calc PR . .
H24B H 0.1930 0.8127 0.4443 0.087 Uiso 0.50 1 calc PR . .
C25S C 0.143(2) 0.7551(12) 0.5335(15) 0.073(3) Uani 0.50 1 d PDU . .
H25A H 0.1614 0.7146 0.5542 0.109 Uiso 0.50 1 calc PR . .
H25B H 0.0630 0.7581 0.5094 0.109 Uiso 0.50 1 calc PR . .
H25C H 0.1650 0.7829 0.5825 0.109 Uiso 0.50 1 calc PR . .

loop_
_atom_site_aniso_label
_atom_site_aniso_U_11
_atom_site_aniso_U_22
_atom_site_aniso_U_33
_atom_site_aniso_U_23
_atom_site_aniso_U_13
_atom_site_aniso_U_12
Pb1 0.0507(3) 0.0389(3) 0.0419(2) 0.0006(2) 0.00966(18) 0.0052(2)
N111 0.059(7) 0.062(7) 0.045(5) -0.001(5) 0.015(5) 0.012(6)
C112 0.077(9) 0.035(7) 0.052(7) 0.000(5) 0.026(7) 0.000(6)
C113 0.075(10) 0.063(9) 0.048(7) 0.000(6) 0.017(7) 0.004(7)
C114 0.103(13) 0.057(9) 0.056(8) 0.006(7) 0.032(8) 0.005(8)
C115 0.079(10) 0.067(9) 0.061(8) -0.012(7) 0.023(7) 0.013(8)
C116 0.070(10) 0.069(10) 0.063(8) 0.000(7) 0.023(7) 0.016(8)
N121 0.073(8) 0.046(6) 0.044(5) -0.006(5) -0.001(5) 0.004(5)
N122 0.052(7) 0.068(7) 0.044(5) 0.000(5) 0.007(5) 0.001(5)
N123 0.054(7) 0.049(7) 0.051(6) -0.002(5) 0.015(5) 0.007(5)
C124 0.064(9) 0.049(7) 0.039(6) -0.003(5) 0.012(6) 0.005(6)
C125 0.078(10) 0.056(8) 0.037(6) -0.002(6) 0.005(6) 0.007(7)
C126 0.052(8) 0.081(10) 0.055(7) -0.003(7) -0.010(6) -0.004(7)
N131 0.056(7) 0.053(7) 0.054(6) -0.002(5) 0.005(5) -0.016(5)
C132 0.055(8) 0.040(7) 0.043(6) 0.006(5) 0.008(6) -0.010(6)
C133 0.072(10) 0.070(10) 0.059(8) 0.006(7) 0.012(7) -0.006(8)
C134 0.073(12) 0.106(14) 0.096(13) 0.041(11) 0.011(10) -0.022(10)
C135 0.073(11) 0.065(10) 0.088(11) 0.031(9) -0.016(9) -0.020(8)
C136 0.078(11) 0.073(10) 0.057(8) 0.016(7) -0.004(7) -0.029(9)
N141 0.061(7) 0.040(6) 0.046(5) -0.004(5) 0.003(5) 0.002(5)
N142 0.060(7) 0.050(7) 0.057(6) 0.001(5) 0.003(5) -0.011(5)
N143 0.052(6) 0.044(6) 0.040(5) -0.005(4) 0.004(5) -0.010(5)
C144 0.061(8) 0.036(6) 0.033(5) 0.007(5) 0.011(5) 0.002(6)
C145 0.066(9) 0.044(7) 0.045(6) 0.007(6) 0.012(6) 0.011(6)
C146 0.079(10) 0.049(8) 0.061(8) -0.012(7) -0.027(7) 0.017(7)
N151 0.052(6) 0.043(6) 0.041(5) -0.005(4) 0.002(4) 0.000(5)
C152 0.062(9) 0.051(8) 0.050(7) 0.004(6) 0.010(6) 0.007(7)
C153 0.060(10) 0.038(8) 0.119(12) 0.003(8) 0.012(9) -0.001(7)
C154 0.105(17) 0.071(13) 0.17(2) -0.023(13) 0.016(14) 0.001(12)
C155 0.053(9) 0.077(11) 0.097(11) -0.011(9) 0.007(8) 0.023(8)
C156 0.046(8) 0.063(9) 0.053(7) -0.013(6) 0.000(6) 0.012(7)
N161 0.055(7) 0.045(7) 0.070(7) 0.011(5) 0.016(5) 0.000(6)
N162 0.054(7) 0.054(7) 0.081(7) 0.007(6) 0.024(6) 0.014(6)
N163 0.040(6) 0.042(6) 0.069(6) -0.004(5) 0.014(5) 0.005(5)
C164 0.051(8) 0.039(7) 0.060(7) -0.005(6) 0.013(6) 0.006(6)
C165 0.071(10) 0.043(8) 0.082(9) 0.000(7) 0.026(8) -0.023(7)
C166 0.046(8) 0.099(12) 0.066(8) 0.016(8) 0.005(7) -0.006(8)
C171 0.044(7) 0.047(7) 0.053(7) 0.000(6) 0.001(6) 0.000(6)
C172 0.041(7) 0.055(8) 0.052(7) 0.001(6) -0.004(5) -0.011(6)
C173 0.057(8) 0.045(8) 0.057(7) 0.014(6) -0.011(6) 0.001(6)
C174 0.046(7) 0.049(8) 0.057(7) 0.001(6) -0.007(6) 0.008(6)
C175 0.037(7) 0.060(8) 0.051(7) 0.012(6) 0.005(5) 0.008(6)
C176 0.038(7) 0.036(7) 0.070(8) 0.008(6) 0.006(6) 0.004(5)
O11S 0.148(7) 0.145(8) 0.202(8) 0.069(6) 0.087(6) 0.057(6)
N12S 0.148(7) 0.145(8) 0.202(8) 0.069(6) 0.087(6) 0.057(6)
C13S 0.148(7) 0.145(8) 0.202(8) 0.069(6) 0.087(6) 0.057(6)
C14S 0.148(7) 0.145(8) 0.202(8) 0.069(6) 0.087(6) 0.057(6)
C15S 0.148(7) 0.145(8) 0.202(8) 0.069(6) 0.087(6) 0.057(6)
O21S 0.105(7) 0.045(6) 0.060(6) -0.018(5) 0.003(5) -0.010(6)
C22S 0.105(7) 0.045(6) 0.060(6) -0.018(5) 0.003(5) -0.010(6)
C23S 0.105(7) 0.045(6) 0.059(6) -0.018(5) 0.004(5) -0.010(6)
C24S 0.105(7) 0.045(6) 0.060(6) -0.019(5) 0.003(5) -0.010(6)
C25S 0.105(7) 0.046(6) 0.060(6) -0.018(5) 0.003(5) -0.010(6)

loop_
_atom_type_symbol
_atom_type_description
_atom_type_scat_dispersion_real
_atom_type_scat_dispersion_imag
_atom_type_scat_source
C C 0.0033 0.0016 'International Tables Vol C Tables 4.2.6.8 and 6.1.1.4'
H H 0.0000 0.0000 'International Tables Vol C Tables 4.2.6.8 and 6.1.1.4'
N N 0.0061 0.0033 'International Tables Vol C Tables 4.2.6.8 and 6.1.1.4'
O O 0.0106 0.0060 'International Tables Vol C Tables 4.2.6.8 and 6.1.1.4'
Cl Cl 0.1484 0.1585 'International Tables Vol C Tables 4.2.6.8 and 6.1.1.4'
Pb Pb -3.3944 10.1111 'International Tables Vol C Tables 4.2.6.8 and 6.1.1.4'

loop_
_geom_angle_atom_site_label_1
_geom_angle_atom_site_label_2
_geom_angle_atom_site_label_3
_geom_angle
_geom_angle_site_symmetry_1
_geom_angle_site_symmetry_3
N151 Pb1 O11S 130.9(5) . .
N151 Pb1 N163 63.8(3) . .
O11S Pb1 N163 73.6(4) . .
N151 Pb1 N111 88.3(3) . .
O11S Pb1 N111 103.3(4) . .
N163 Pb1 N111 74.5(3) . .
N151 Pb1 O13X 150.5(4) . .
O11S Pb1 O13X 78.4(5) . .
N163 Pb1 O13X 136.6(4) . .
N111 Pb1 O13X 80.5(4) . .
N151 Pb1 N123 73.6(3) . .
O11S Pb1 N123 153.1(5) . .
N163 Pb1 N123 118.8(3) . .
N111 Pb1 N123 61.8(3) . .
O13X Pb1 N123 77.0(4) . .
N151 Pb1 N131 88.1(3) . .
O11S Pb1 N131 111.2(4) . .
N163 Pb1 N131 139.2(3) . .
N111 Pb1 N131 136.9(3) . .
O13X Pb1 N131 81.9(4) . .
N123 Pb1 N131 76.0(3) . .
N151 Pb1 N143 67.7(3) . .
O11S Pb1 N143 83.0(4) . .
N163 Pb1 N143 80.8(3) . .
N111 Pb1 N143 151.4(3) . .
O13X Pb1 N143 128.0(3) . .
N123 Pb1 N143 121.2(3) . .
N131 Pb1 N143 60.6(3) . .
C116 N111 C112 117.4(10) . .
C116 N111 Pb1 120.6(8) . .
C112 N111 Pb1 121.8(8) . .
N111 C112 C113 121.7(12) . .
N111 C112 C124 115.7(10) . .
C113 C112 C124 122.6(12) . .
C114 C113 C112 118.2(13) . .
C114 C113 H113 120.9 . .
C112 C113 H113 120.9 . .
C113 C114 C115 120.9(13) . .
C113 C114 H114 119.6 . .
C115 C114 H114 119.6 . .
C114 C115 C116 117.6(14) . .
C114 C115 H115 121.2 . .
C116 C115 H115 121.2 . .
N111 C116 C115 124.1(14) . .
N111 C116 H116 118.0 . .
C115 C116 H116 118.0 . .
C125 N121 N122 111.3(10) . .
C125 N121 C126 131.8(10) . .
N122 N121 C126 116.9(10) . .
N123 N122 N121 106.0(9) . .
N122 N123 C124 109.8(10) . .
N122 N123 Pb1 130.3(7) . .
C124 N123 Pb1 118.8(8) . .
N123 C124 C125 108.8(12) . .
N123 C124 C112 120.9(11) . .
C125 C124 C112 130.2(11) . .
N121 C125 C124 103.9(10) . .
N121 C125 H125 128.0 . .
C124 C125 H125 128.0 . .
C171 C126 N121 109.4(10) . .
C171 C126 H12A 109.8 . .
N121 C126 H12A 109.8 . .
C171 C126 H12B 109.8 . .
N121 C126 H12B 109.8 . .
H12A C126 H12B 108.2 . .
C132 N131 C136 118.6(12) . .
C132 N131 Pb1 122.4(8) . .
C136 N131 Pb1 118.9(10) . .
N131 C132 C133 122.5(11) . .
N131 C132 C144 117.5(11) . .
C133 C132 C144 119.9(11) . .
C134 C133 C132 117.1(14) . .
C134 C133 H133 121.5 . .
C132 C133 H133 121.5 . .
C135 C134 C133 120.1(16) . .
C135 C134 H134 120.0 . .
C133 C134 H134 120.0 . .
C134 C135 C136 118.4(15) . .
C134 C135 H135 120.8 . .
C136 C135 H135 120.8 . .
N131 C136 C135 123.3(15) . .
N131 C136 H136 118.3 . .
C135 C136 H136 118.3 . .
C145 N141 N142 110.4(9) . .
C145 N141 C146 128.2(11) . .
N142 N141 C146 121.3(11) . .
N143 N142 N141 108.1(10) . .
N142 N143 C144 109.0(9) . .
N142 N143 Pb1 133.6(8) . .
C144 N143 Pb1 117.3(7) . .
N143 C144 C145 106.7(11) . .
N143 C144 C132 122.0(10) . .
C145 C144 C132 131.1(11) . .
N141 C145 C144 105.7(11) . .
N141 C145 H145 127.2 . .
C144 C145 H145 127.2 . .
N141 C146 C173 113.8(10) . 4_575
N141 C146 H14A 108.8 . .
C173 C146 H14A 108.8 4_575 .
N141 C146 H14B 108.8 . .
C173 C146 H14B 108.8 4_575 .
H14A C146 H14B 107.7 . .
C156 N151 C152 120.2(11) . .
C156 N151 Pb1 119.4(8) . .
C152 N151 Pb1 118.5(8) . .
N151 C152 C153 119.8(13) . .
N151 C152 C164 119.6(12) . .
C153 C152 C164 120.5(13) . .
C154 C153 C152 120.3(15) . .
C154 C153 H153 119.8 . .
C152 C153 H153 119.8 . .
C155 C154 C153 117.2(16) . .
C155 C154 H154 121.4 . .
C153 C154 H154 121.4 . .
C156 C155 C154 119.8(15) . .
C156 C155 H155 120.1 . .
C154 C155 H155 120.1 . .
N151 C156 C155 122.6(13) . .
N151 C156 H156 118.7 . .
C155 C156 H156 118.7 . .
C165 N161 N162 110.8(11) . .
C165 N161 C166 129.4(12) . .
N162 N161 C166 119.6(11) . .
N161 N162 N163 106.5(10) . .
N162 N163 C164 110.5(10) . .
N162 N163 Pb1 132.7(8) . .
C164 N163 Pb1 116.7(8) . .
N163 C164 C165 105.5(11) . .
N163 C164 C152 120.4(12) . .
C165 C164 C152 134.1(12) . .
N161 C165 C164 106.7(11) . .
N161 C165 H165 126.6 . .
C164 C165 H165 126.6 . .
N161 C166 C175 112.7(10) . 1_455
N161 C166 H16A 109.0 . .
C175 C166 H16A 109.0 1_455 .
N161 C166 H16B 109.0 . .
C175 C166 H16B 109.0 1_455 .
H16A C166 H16B 107.8 . .
C176 C171 C172 119.9(11) . .
C176 C171 C126 117.3(12) . .
C172 C171 C126 122.4(12) . .
C173 C172 C171 121.2(12) . .
C173 C172 H172 119.4 . .
C171 C172 H172 119.4 . .
C172 C173 C174 119.6(12) . .
C172 C173 C146 122.0(13) . 4_676
C174 C173 C146 118.1(12) . 4_676
C173 C174 C175 120.2(12) . .
C173 C174 H174 119.9 . .
C175 C174 H174 119.9 . .
C176 C175 C174 118.7(11) . .
C176 C175 C166 120.5(12) . 1_655
C174 C175 C166 120.5(12) . 1_655
C171 C176 C175 120.2(11) . .
C171 C176 H176 119.9 . .
C175 C176 H176 119.9 . .
O14X Cl1X O13X 109.63(15) . .
O14X Cl1X O15X 109.45(15) . .
O13X Cl1X O15X 109.41(15) . .
O14X Cl1X O12X 109.53(15) . .
O13X Cl1X O12X 109.40(15) . .
O15X Cl1X O12X 109.40(15) . .
Cl1X O13X Pb1 164.9(8) . .
O15Y Cl1Y O14Y 109.57(15) . .
O15Y Cl1Y O13Y 109.51(15) . .
O14Y Cl1Y O13Y 109.47(15) . .
O15Y Cl1Y O12Y 109.45(15) . .
O14Y Cl1Y O12Y 109.49(15) . .
O13Y Cl1Y O12Y 109.35(15) . .
O23X Cl2X O25X 109.49(15) . .
O23X Cl2X O24X 109.48(15) . .
O25X Cl2X O24X 109.49(15) . .
O23X Cl2X O22X 109.47(15) . .
O25X Cl2X O22X 109.45(15) . .
O24X Cl2X O22X 109.45(15) . .
O23Y Cl2Y O24Y 109.58(15) . .
O23Y Cl2Y O22Y 109.54(15) . .
O24Y Cl2Y O22Y 109.40(15) . .
O23Y Cl2Y O25Y 109.55(15) . .
O24Y Cl2Y O25Y 109.39(15) . .
O22Y Cl2Y O25Y 109.37(15) . .
C13S O11S Pb1 133.1(10) . .
C13S N12S C15S 118.3(2) . .
C13S N12S C14S 121.7(2) . .
C15S N12S C14S 119.5(2) . .
O11S C13S N12S 127.7(3) . .
O11S C13S H13S 116.2 . .
N12S C13S H13S 116.2 . .
N12S C14S H14C 109.5 . .
N12S C14S H14D 109.5 . .
H14C C14S H14D 109.5 . .
N12S C14S H14E 109.5 . .
H14C C14S H14E 109.5 . .
H14D C14S H14E 109.5 . .
N12S C15S H15A 109.5 . .
N12S C15S H15B 109.5 . .
H15A C15S H15B 109.5 . .
N12S C15S H15C 109.5 . .
H15A C15S H15C 109.5 . .
H15B C15S H15C 109.5 . .
C22S O21S C24S 100.2(16) . .
O21S C22S C23S 103.1(12) . .
O21S C22S H22A 111.2 . .
C23S C22S H22A 111.2 . .
O21S C22S H22B 111.2 . .
C23S C22S H22B 111.2 . .
H22A C22S H22B 109.1 . .
C22S C23S H23A 109.5 . .
C22S C23S H23B 109.5 . .
H23A C23S H23B 109.5 . .
C22S C23S H23C 109.5 . .
H23A C23S H23C 109.5 . .
H23B C23S H23C 109.5 . .
O21S C24S C25S 103.0(12) . .
O21S C24S H24A 111.2 . .
C25S C24S H24A 111.2 . .
O21S C24S H24B 111.2 . .
C25S C24S H24B 111.2 . .
H24A C24S H24B 109.1 . .
C24S C25S H25A 109.5 . .
C24S C25S H25B 109.5 . .
H25A C25S H25B 109.5 . .
C24S C25S H25C 109.5 . .
H25A C25S H25C 109.5 . .
H25B C25S H25C 109.5 . .

loop_
_geom_bond_atom_site_label_1
_geom_bond_atom_site_label_2
_geom_bond_distance
_geom_bond_site_symmetry_2
Pb1 N151 2.596(10) .
Pb1 O11S 2.613(11) .
Pb1 N163 2.655(10) .
Pb1 N111 2.665(9) .
Pb1 O13X 2.675(7) .
Pb1 N123 2.691(10) .
Pb1 N131 2.755(11) .
Pb1 N143 2.776(9) .
N111 C116 1.329(17) .
N111 C112 1.371(16) .
C112 C113 1.412(16) .
C112 C124 1.465(18) .
C113 C114 1.37(2) .
C113 H113 0.9500 .
C114 C115 1.37(2) .
C114 H114 0.9500 .
C115 C116 1.394(18) .
C115 H115 0.9500 .
C116 H116 0.9500 .
N121 C125 1.348(16) .
N121 N122 1.355(13) .
N121 C126 1.505(16) .
N122 N123 1.309(13) .
N123 C124 1.345(14) .
C124 C125 1.369(17) .
C125 H125 0.9500 .
C126 C171 1.499(18) .
C126 H12A 0.9900 .
C126 H12B 0.9900 .
N131 C132 1.316(15) .
N131 C136 1.328(16) .
C132 C133 1.397(18) .
C132 C144 1.457(16) .
C133 C134 1.40(2) .
C133 H133 0.9500 .
C134 C135 1.35(2) .
C134 H134 0.9500 .
C135 C136 1.37(2) .
C135 H135 0.9500 .
C136 H136 0.9500 .
N141 C145 1.323(15) .
N141 N142 1.353(14) .
N141 C146 1.438(15) .
N142 N143 1.303(13) .
N143 C144 1.368(14) .
C144 C145 1.399(15) .
C145 H145 0.9500 .
C146 C173 1.511(17) 4_575
C146 H14A 0.9900 .
C146 H14B 0.9900 .
N151 C156 1.330(15) .
N151 C152 1.337(16) .
C152 C153 1.391(18) .
C152 C164 1.437(17) .
C153 C154 1.39(2) .
C153 H153 0.9500 .
C154 C155 1.39(2) .
C154 H154 0.9500 .
C155 C156 1.352(19) .
C155 H155 0.9500 .
C156 H156 0.9500 .
N161 C165 1.309(17) .
N161 N162 1.315(14) .
N161 C166 1.473(16) .
N162 N163 1.320(13) .
N163 C164 1.327(14) .
C164 C165 1.379(17) .
C165 H165 0.9500 .
C166 C175 1.525(17) 1_455
C166 H16A 0.9900 .
C166 H16B 0.9900 .
C171 C176 1.371(16) .
C171 C172 1.400(17) .
C172 C173 1.343(17) .
C172 H172 0.9500 .
C173 C174 1.396(17) .
C173 C146 1.511(17) 4_676
C174 C175 1.412(17) .
C174 H174 0.9500 .
C175 C176 1.390(17) .
C175 C166 1.525(17) 1_655
C176 H176 0.9500 .
Cl1X O14X 1.438(2) .
Cl1X O13X 1.439(2) .
Cl1X O15X 1.440(2) .
Cl1X O12X 1.440(2) .
Cl1Y O15Y 1.439(2) .
Cl1Y O14Y 1.439(2) .
Cl1Y O13Y 1.441(2) .
Cl1Y O12Y 1.441(2) .
Cl2X O23X 1.440(2) .
Cl2X O25X 1.440(2) .
Cl2X O24X 1.440(2) .
Cl2X O22X 1.440(2) .
Cl2Y O23Y 1.438(2) .
Cl2Y O24Y 1.441(2) .
Cl2Y O22Y 1.441(2) .
Cl2Y O25Y 1.441(2) .
O11S C13S 1.217(2) .
N12S C13S 1.2966(19) .
N12S C15S 1.4457(19) .
N12S C14S 1.4783(19) .
C13S H13S 0.9500 .
C14S H14C 0.9800 .
C14S H14D 0.9800 .
C14S H14E 0.9800 .
C15S H15A 0.9800 .
C15S H15B 0.9800 .
C15S H15C 0.9800 .
O21S C22S 1.429(2) .
O21S C24S 1.430(2) .
C22S C23S 1.539(2) .
C22S H22A 0.9900 .
C22S H22B 0.9900 .
C23S H23A 0.9800 .
C23S H23B 0.9800 .
C23S H23C 0.9800 .
C24S C25S 1.539(2) .
C24S H24A 0.9900 .
C24S H24B 0.9900 .
C25S H25A 0.9800 .
C25S H25B 0.9800 .
C25S H25C 0.9800 .

loop_
_geom_torsion_atom_site_label_1
_geom_torsion_atom_site_label_2
_geom_torsion_atom_site_label_3
_geom_torsion_atom_site_label_4
_geom_torsion
_geom_torsion_site_symmetry_1
_geom_torsion_site_symmetry_4
N151 Pb1 N111 C116 -109.5(10) . .
O11S Pb1 N111 C116 22.3(11) . .
N163 Pb1 N111 C116 -46.2(10) . .
O13X Pb1 N111 C116 97.9(10) . .
N123 Pb1 N111 C116 178.2(11) . .
N131 Pb1 N111 C116 165.1(9) . .
N143 Pb1 N111 C116 -77.7(12) . .
N151 Pb1 N111 C112 65.3(9) . .
O11S Pb1 N111 C112 -162.9(10) . .
N163 Pb1 N111 C112 128.6(9) . .
O13X Pb1 N111 C112 -87.2(9) . .
N123 Pb1 N111 C112 -7.0(8) . .
N131 Pb1 N111 C112 -20.0(11) . .
N143 Pb1 N111 C112 97.2(10) . .
C116 N111 C112 C113 1.6(18) . .
Pb1 N111 C112 C113 -173.4(9) . .
C116 N111 C112 C124 180.0(11) . .
Pb1 N111 C112 C124 5.0(14) . .
N111 C112 C113 C114 -0.9(19) . .
C124 C112 C113 C114 -179.2(12) . .
C112 C113 C114 C115 -2(2) . .
C113 C114 C115 C116 4(2) . .
C112 N111 C116 C115 1(2) . .
Pb1 N111 C116 C115 175.8(10) . .
C114 C115 C116 N111 -4(2) . .
C125 N121 N122 N123 -1.7(14) . .
C126 N121 N122 N123 179.7(10) . .
N121 N122 N123 C124 0.8(13) . .
N121 N122 N123 Pb1 -167.0(7) . .
N151 Pb1 N123 N122 78.6(10) . .
O11S Pb1 N123 N122 -123.0(11) . .
N163 Pb1 N123 N122 125.3(10) . .
N111 Pb1 N123 N122 175.6(11) . .
O13X Pb1 N123 N122 -98.3(10) . .
N131 Pb1 N123 N122 -13.6(10) . .
N143 Pb1 N123 N122 28.5(11) . .
N151 Pb1 N123 C124 -88.3(9) . .
O11S Pb1 N123 C124 70.1(12) . .
N163 Pb1 N123 C124 -41.6(9) . .
N111 Pb1 N123 C124 8.7(8) . .
O13X Pb1 N123 C124 94.8(9) . .
N131 Pb1 N123 C124 179.5(9) . .
N143 Pb1 N123 C124 -138.4(8) . .
N122 N123 C124 C125 0.4(14) . .
Pb1 N123 C124 C125 169.8(8) . .
N122 N123 C124 C112 -179.9(11) . .
Pb1 N123 C124 C112 -10.5(15) . .
N111 C112 C124 N123 3.8(17) . .
C113 C112 C124 N123 -177.8(12) . .
N111 C112 C124 C125 -176.5(13) . .
C113 C112 C124 C125 2(2) . .
N122 N121 C125 C124 1.9(14) . .
C126 N121 C125 C124 -179.8(12) . .
N123 C124 C125 N121 -1.4(14) . .
C112 C124 C125 N121 178.9(12) . .
C125 N121 C126 C171 124.2(14) . .
N122 N121 C126 C171 -57.6(15) . .
N151 Pb1 N131 C132 64.3(9) . .
O11S Pb1 N131 C132 -69.3(10) . .
N163 Pb1 N131 C132 19.9(11) . .
N111 Pb1 N131 C132 149.8(8) . .
O13X Pb1 N131 C132 -143.5(9) . .
N123 Pb1 N131 C132 137.9(9) . .
N143 Pb1 N131 C132 -0.9(8) . .
N151 Pb1 N131 C136 -119.8(10) . .
O11S Pb1 N131 C136 106.5(10) . .
N163 Pb1 N131 C136 -164.3(9) . .
N111 Pb1 N131 C136 -34.4(12) . .
O13X Pb1 N131 C136 32.3(10) . .
N123 Pb1 N131 C136 -46.2(10) . .
N143 Pb1 N131 C136 174.9(11) . .
C136 N131 C132 C133 -1.7(19) . .
Pb1 N131 C132 C133 174.1(9) . .
C136 N131 C132 C144 -177.5(11) . .
Pb1 N131 C132 C144 -1.7(14) . .
N131 C132 C133 C134 1(2) . .
C144 C132 C133 C134 177.1(13) . .
C132 C133 C134 C135 0(2) . .
C133 C134 C135 C136 -1(2) . .
C132 N131 C136 C135 1(2) . .
Pb1 N131 C136 C135 -175.2(11) . .
C134 C135 C136 N131 0(2) . .
C145 N141 N142 N143 0.4(13) . .
C146 N141 N142 N143 -175.8(10) . .
N141 N142 N143 C144 -1.2(12) . .
N141 N142 N143 Pb1 -176.8(7) . .
N151 Pb1 N143 N142 77.8(10) . .
O11S Pb1 N143 N142 -61.9(10) . .
N163 Pb1 N143 N142 12.5(10) . .
N111 Pb1 N143 N142 43.1(13) . .
O13X Pb1 N143 N142 -131.4(10) . .
N123 Pb1 N143 N142 130.6(10) . .
N131 Pb1 N143 N142 178.8(11) . .
N151 Pb1 N143 C144 -97.4(8) . .
O11S Pb1 N143 C144 122.8(8) . .
N163 Pb1 N143 C144 -162.8(8) . .
N111 Pb1 N143 C144 -132.2(8) . .
O13X Pb1 N143 C144 53.4(9) . .
N123 Pb1 N143 C144 -44.6(9) . .
N131 Pb1 N143 C144 3.6(7) . .
N142 N143 C144 C145 1.6(12) . .
Pb1 N143 C144 C145 178.0(7) . .
N142 N143 C144 C132 177.3(10) . .
Pb1 N143 C144 C132 -6.4(13) . .
N131 C132 C144 N143 5.5(16) . .
C133 C132 C144 N143 -170.4(11) . .
N131 C132 C144 C145 -180.0(11) . .
C133 C132 C144 C145 4.1(19) . .
N142 N141 C145 C144 0.6(13) . .
C146 N141 C145 C144 176.4(11) . .
N143 C144 C145 N141 -1.3(12) . .
C132 C144 C145 N141 -176.5(11) . .
C145 N141 C146 C173 71.0(18) . 4_575
N142 N141 C146 C173 -113.6(14) . 4_575
O11S Pb1 N151 C156 138.9(8) . .
N163 Pb1 N151 C156 171.5(9) . .
N111 Pb1 N151 C156 -114.9(8) . .
O13X Pb1 N151 C156 -47.7(11) . .
N123 Pb1 N151 C156 -53.8(8) . .
N131 Pb1 N151 C156 22.1(8) . .
N143 Pb1 N151 C156 80.9(8) . .
O11S Pb1 N151 C152 -25.7(10) . .
N163 Pb1 N151 C152 6.8(8) . .
N111 Pb1 N151 C152 80.5(8) . .
O13X Pb1 N151 C152 147.7(9) . .
N123 Pb1 N151 C152 141.6(8) . .
N131 Pb1 N151 C152 -142.5(8) . .
N143 Pb1 N151 C152 -83.7(8) . .
C156 N151 C152 C153 -0.8(17) . .
Pb1 N151 C152 C153 163.7(10) . .
C156 N151 C152 C164 -176.4(10) . .
Pb1 N151 C152 C164 -11.9(14) . .
N151 C152 C153 C154 2(2) . .
C164 C152 C153 C154 177.0(15) . .
C152 C153 C154 C155 -2(3) . .
C153 C154 C155 C156 1(3) . .
C152 N151 C156 C155 0.5(18) . .
Pb1 N151 C156 C155 -163.9(11) . .
C154 C155 C156 N151 -1(2) . .
C165 N161 N162 N163 -1.3(14) . .
C166 N161 N162 N163 -177.3(10) . .
N161 N162 N163 C164 0.7(13) . .
N161 N162 N163 Pb1 -176.3(8) . .
N151 Pb1 N163 N162 175.6(11) . .
O11S Pb1 N163 N162 -29.5(10) . .
N111 Pb1 N163 N162 79.8(10) . .
O13X Pb1 N163 N162 22.5(13) . .
N123 Pb1 N163 N162 124.5(10) . .
N131 Pb1 N163 N162 -133.2(10) . .
N143 Pb1 N163 N162 -114.9(10) . .
N151 Pb1 N163 C164 -1.4(8) . .
O11S Pb1 N163 C164 153.6(10) . .
N111 Pb1 N163 C164 -97.2(9) . .
O13X Pb1 N163 C164 -154.4(8) . .
N123 Pb1 N163 C164 -52.5(9) . .
N131 Pb1 N163 C164 49.9(10) . .
N143 Pb1 N163 C164 68.2(9) . .
N162 N163 C164 C165 0.1(14) . .
Pb1 N163 C164 C165 177.7(8) . .
N162 N163 C164 C152 178.6(10) . .
Pb1 N163 C164 C152 -3.8(14) . .
N151 C152 C164 N163 10.7(17) . .
C153 C152 C164 N163 -164.8(13) . .
N151 C152 C164 C165 -171.3(13) . .
C153 C152 C164 C165 13(2) . .
N162 N161 C165 C164 1.3(15) . .
C166 N161 C165 C164 176.8(11) . .
N163 C164 C165 N161 -0.8(14) . .
C152 C164 C165 N161 -179.0(13) . .
C165 N161 C166 C175 73.9(18) . 1_455
N162 N161 C166 C175 -111.0(14) . 1_455
N121 C126 C171 C176 99.7(13) . .
N121 C126 C171 C172 -73.8(15) . .
C176 C171 C172 C173 -0.1(18) . .
C126 C171 C172 C173 173.2(11) . .
C171 C172 C173 C174 -0.3(18) . .
C171 C172 C173 C146 -173.9(11) . 4_676
C172 C173 C174 C175 1.0(18) . .
C146 C173 C174 C175 174.8(11) 4_676 .
C173 C174 C175 C176 -1.2(17) . .
C173 C174 C175 C166 -175.5(11) . 1_655
C172 C171 C176 C175 -0.1(17) . .
C126 C171 C176 C175 -173.8(11) . .
C174 C175 C176 C171 0.7(17) . .
C166 C175 C176 C171 175.1(11) 1_655 .
O14X Cl1X O13X Pb1 -10(3) . .
O15X Cl1X O13X Pb1 -130(3) . .
O12X Cl1X O13X Pb1 110(3) . .
N151 Pb1 O13X Cl1X 160(3) . .
O11S Pb1 O13X Cl1X -25(3) . .
N163 Pb1 O13X Cl1X -75(3) . .
N111 Pb1 O13X Cl1X -131(3) . .
N123 Pb1 O13X Cl1X 166(3) . .
N131 Pb1 O13X Cl1X 89(3) . .
N143 Pb1 O13X Cl1X 47(3) . .
N151 Pb1 O11S C13S 109(2) . .
N163 Pb1 O11S C13S 78(2) . .
N111 Pb1 O11S C13S 9(2) . .
O13X Pb1 O11S C13S -68(2) . .
N123 Pb1 O11S C13S -43(3) . .
N131 Pb1 O11S C13S -144(2) . .
N143 Pb1 O11S C13S 161(2) . .
Pb1 O11S C13S N12S 156.2(18) . .
C15S N12S C13S O11S 172(3) . .
C14S N12S C13S O11S -15(4) . .
C24S O21S C22S C23S 172.8(19) . .
C22S O21S C24S C25S 179.0(19) . .
